data_7051625
loop_
_publ_author_name
'Zhu, Yanyu'
'Sun, Zhengang'
'Zhao, Yan'
'Zhang, Jing'
'Lu, Xin'
'Zhang, Na'
'Liu, Lei'
'Tong, Fei'

_publ_section_title
;
 Synthesis, crystal structures and luminescence properties of
 lanthanide oxalatophosphonates with a three-dimensional framework
 structure
;
_journal_issue 1
_journal_name_full 'New Journal of Chemistry'
_journal_page_first 119
_journal_paper_doi 10.1039/b814400a
_journal_volume 33
_journal_year 2009
_chemical_formula_sum 'C3 H9 Nd O11 P'
_chemical_formula_weight 396.31
_chemical_name_systematic
;
?
;
_space_group_IT_number 14
_symmetry_cell_setting monoclinic
_symmetry_space_group_name_Hall '-P 2ybc'
_symmetry_space_group_name_H-M 'P 1 21/c 1'
_atom_sites_solution_hydrogens geom
_atom_sites_solution_primary direct
_atom_sites_solution_secondary difmap
_audit_creation_method SHELXL-97
_cell_angle_alpha 90.00
_cell_angle_beta 100.1070(10)
_cell_angle_gamma 90.00
_cell_formula_units_Z 4
_cell_length_a 7.2326(6)
_cell_length_b 13.1558(11)
_cell_length_c 10.2337(8)
_cell_measurement_reflns_used 3662
_cell_measurement_temperature 295(2)
_cell_measurement_theta_max 29.11
_cell_measurement_theta_min 2.86
_cell_volume 958.63(14)
_computing_cell_refinement 'Bruker SMART'
_computing_data_collection 'Bruker SMART'
_computing_data_reduction 'Bruker SHELXTL'
_computing_molecular_graphics 'Bruker SHELXTL'
_computing_publication_material 'Bruker SHELXTL'
_computing_structure_refinement 'SHELXL-97 (Sheldrick, 1997)'
_computing_structure_solution 'SHELXS-97 (Sheldrick, 1990)'
_diffrn_ambient_temperature 295(2)
_diffrn_measured_fraction_theta_full 0.999
_diffrn_measured_fraction_theta_max 0.999
_diffrn_measurement_device_type 'Smart Apex II CCD'
_diffrn_measurement_method 'omega scans'
_diffrn_radiation_monochromator graphite
_diffrn_radiation_source 'fine-focus sealed tube'
_diffrn_radiation_type MoK\a
_diffrn_radiation_wavelength 0.71073
_diffrn_reflns_av_R_equivalents 0.0236
_diffrn_reflns_av_sigmaI/netI 0.0276
_diffrn_reflns_limit_h_max 3
_diffrn_reflns_limit_h_min -9
_diffrn_reflns_limit_k_max 16
_diffrn_reflns_limit_k_min -16
_diffrn_reflns_limit_l_max 12
_diffrn_reflns_limit_l_min -12
_diffrn_reflns_number 5247
_diffrn_reflns_theta_full 26.50
_diffrn_reflns_theta_max 26.50
_diffrn_reflns_theta_min 2.55
_diffrn_standards_decay_% 0
_diffrn_standards_interval_count 0
_diffrn_standards_interval_time 0
_diffrn_standards_number 0
_exptl_absorpt_coefficient_mu 5.636
_exptl_absorpt_correction_T_max 0.6053
_exptl_absorpt_correction_T_min 0.5255
_exptl_absorpt_correction_type empirical
_exptl_absorpt_process_details sadabs
_exptl_crystal_colour purple
_exptl_crystal_density_diffrn 2.746
_exptl_crystal_density_method 'not measured'
_exptl_crystal_description block
_exptl_crystal_F_000 760
_exptl_crystal_size_max 0.13
_exptl_crystal_size_mid 0.13
_exptl_crystal_size_min 0.10
_refine_diff_density_max 0.493
_refine_diff_density_min -1.046
_refine_diff_density_rms 0.149
_refine_ls_extinction_method none
_refine_ls_goodness_of_fit_ref 1.039
_refine_ls_hydrogen_treatment constr
_refine_ls_matrix_type full
_refine_ls_number_parameters 145
_refine_ls_number_reflns 1976
_refine_ls_number_restraints 0
_refine_ls_restrained_S_all 1.039
_refine_ls_R_factor_all 0.0242
_refine_ls_R_factor_gt 0.0220
_refine_ls_shift/su_max 0.002
_refine_ls_shift/su_mean 0.000
_refine_ls_structure_factor_coef Fsqd
_refine_ls_weighting_details 'calc w=1/[\s^2^(Fo^2^)+(0.0278P)^2^+1.9917P] where P=(Fo^2^+2Fc^2^)/3'
_refine_ls_weighting_scheme calc
_refine_ls_wR_factor_gt 0.0543
_refine_ls_wR_factor_ref 0.0557
_reflns_number_gt 1848
_reflns_number_total 1976
_reflns_threshold_expression >2sigma(I)
_cod_data_source_file b814400a.txt
_cod_data_source_block 0426b
_cod_depositor_comments
;
The following automatic conversions were performed:
'_symmetry_cell_setting' value 'Monoclinic' changed to 'monoclinic'
according to '/home/saulius/struct/CIF-dictionaries/cif_core.dic'
dictionary named 'cif_core.dic' version 2.4.1 from 2010-06-29.

Automatic conversion script
Id: cif_fix_enum 1527 2010-12-29 10:47:43Z saulius 
;
_cod_original_sg_symbol_H-M P2(1)/c
_cod_database_code 7051625

loop_
_symmetry_equiv_pos_as_xyz
'x, y, z'
'-x, y+1/2, -z+1/2'
'-x, -y, -z'
'x, -y-1/2, z-1/2'

loop_
_atom_site_label
_atom_site_type_symbol
_atom_site_fract_x
_atom_site_fract_y
_atom_site_fract_z
_atom_site_U_iso_or_equiv
_atom_site_adp_type
_atom_site_occupancy
_atom_site_symmetry_multiplicity
_atom_site_calc_flag
_atom_site_refinement_flags
_atom_site_disorder_assembly
_atom_site_disorder_group
Nd1 Nd 0.83700(3) 0.094506(15) 0.71813(2) 0.01119(10) Uani 1 1 d . . .
P1 P 1.21255(16) -0.04946(8) 0.92931(10) 0.0113(2) Uani 1 1 d . . .
O1 O 1.3963(5) -0.0804(2) 0.8759(3) 0.0211(7) Uani 1 1 d . . .
H1A H 1.4071 -0.0447 0.8120 0.032 Uiso 1 1 calc R . .
O2 O 1.1304(5) 0.0477(2) 0.8686(3) 0.0168(6) Uani 1 1 d . . .
O3 O 1.2546(5) -0.0544(2) 1.0777(3) 0.0183(7) Uani 1 1 d . . .
O4 O 1.1539(5) -0.2464(2) 0.9252(3) 0.0152(6) Uani 1 1 d . . .
H4A H 1.1321 -0.2586 0.9996 0.023 Uiso 1 1 calc R . .
O5 O 0.9191(5) -0.0874(2) 0.6662(3) 0.0205(7) Uani 1 1 d . . .
O6 O 1.0391(5) -0.2442(2) 0.6694(3) 0.0191(7) Uani 1 1 d . . .
O7 O 0.6949(5) 0.0731(2) 0.4814(3) 0.0176(6) Uani 1 1 d . . .
O8 O 0.4672(5) 0.0086(3) 0.3280(3) 0.0224(7) Uani 1 1 d . . .
O9 O 1.1213(6) 0.1114(3) 0.6083(4) 0.0304(9) Uani 1 1 d . . .
H9A H 1.1922 0.0607 0.6245 0.046 Uiso 1 1 d R . .
H9B H 1.0885 0.1171 0.5257 0.046 Uiso 1 1 d R . .
O10 O 0.5554(6) 0.2069(3) 0.7224(4) 0.0405(10) Uani 1 1 d . . .
H10A H 0.4821 0.1781 0.7679 0.061 Uiso 1 1 d R . .
H10B H 0.5901 0.2628 0.7572 0.061 Uiso 1 1 d R . .
O1W O 0.3789(6) 0.2221(4) 0.9343(5) 0.0497(11) Uani 1 1 d . . .
H1WA H 0.3923 0.1972 1.0111 0.075 Uiso 1 1 d R . .
H1WB H 0.3878 0.2853 0.9397 0.075 Uiso 1 1 d R . .
C1 C 1.0559(6) -0.1562(3) 0.8748(4) 0.0120(8) Uani 1 1 d . . .
H1B H 0.9423 -0.1495 0.9140 0.014 Uiso 1 1 calc R . .
C2 C 1.0003(6) -0.1634(3) 0.7255(4) 0.0137(8) Uani 1 1 d . . .
C3 C 0.5469(6) 0.0243(3) 0.4447(4) 0.0142(8) Uani 1 1 d . . .

loop_
_atom_site_aniso_label
_atom_site_aniso_U_11
_atom_site_aniso_U_22
_atom_site_aniso_U_33
_atom_site_aniso_U_23
_atom_site_aniso_U_13
_atom_site_aniso_U_12
Nd1 0.01422(15) 0.01062(14) 0.00814(13) 0.00006(7) 0.00032(9) -0.00085(8)
P1 0.0135(5) 0.0114(5) 0.0088(5) 0.0000(4) 0.0012(4) -0.0013(4)
O1 0.0210(18) 0.0241(17) 0.0208(17) 0.0077(13) 0.0104(14) 0.0020(14)
O2 0.0193(16) 0.0117(14) 0.0177(15) 0.0020(11) -0.0014(13) 0.0003(12)
O3 0.0204(17) 0.0239(16) 0.0102(15) 0.0002(12) 0.0011(13) -0.0051(13)
O4 0.0245(17) 0.0111(13) 0.0097(13) 0.0028(10) 0.0026(12) 0.0015(12)
O5 0.0270(19) 0.0155(16) 0.0162(16) 0.0004(11) -0.0036(14) 0.0036(13)
O6 0.032(2) 0.0130(14) 0.0110(14) -0.0008(11) 0.0007(13) 0.0037(13)
O7 0.0182(17) 0.0214(15) 0.0130(15) -0.0008(12) 0.0019(13) -0.0052(13)
O8 0.0248(18) 0.0326(18) 0.0089(14) 0.0005(12) 0.0006(13) -0.0109(15)
O9 0.032(2) 0.043(2) 0.0170(18) 0.0084(15) 0.0068(16) 0.0168(19)
O10 0.038(2) 0.036(2) 0.051(3) 0.0125(18) 0.018(2) 0.0103(18)
O1W 0.035(3) 0.051(3) 0.063(3) -0.001(2) 0.008(2) 0.001(2)
C1 0.014(2) 0.0108(19) 0.0110(19) -0.0009(14) 0.0017(16) 0.0009(15)
C2 0.013(2) 0.0110(19) 0.016(2) -0.0002(15) -0.0007(17) -0.0012(16)
C3 0.018(2) 0.0140(19) 0.0109(19) -0.0014(15) 0.0031(17) 0.0006(17)

loop_
_atom_type_symbol
_atom_type_description
_atom_type_scat_dispersion_real
_atom_type_scat_dispersion_imag
_atom_type_scat_source
C C 0.0033 0.0016 'International Tables Vol C Tables 4.2.6.8 and 6.1.1.4'
H H 0.0000 0.0000 'International Tables Vol C Tables 4.2.6.8 and 6.1.1.4'
O O 0.0106 0.0060 'International Tables Vol C Tables 4.2.6.8 and 6.1.1.4'
P P 0.1023 0.0942 'International Tables Vol C Tables 4.2.6.8 and 6.1.1.4'
Nd Nd -0.1943 3.0179 'International Tables Vol C Tables 4.2.6.8 and 6.1.1.4'

loop_
_geom_angle_atom_site_label_1
_geom_angle_atom_site_label_2
_geom_angle_atom_site_label_3
_geom_angle
_geom_angle_site_symmetry_1
_geom_angle_site_symmetry_3
_geom_angle_publ_flag
O3 Nd1 O2 74.73(11) 3_757 . ?
O3 Nd1 O7 135.08(11) 3_757 . ?
O2 Nd1 O7 138.14(11) . . ?
O3 Nd1 O6 85.16(10) 3_757 2_756 ?
O2 Nd1 O6 74.08(10) . 2_756 ?
O7 Nd1 O6 126.87(10) . 2_756 ?
O3 Nd1 O5 94.99(11) 3_757 . ?
O2 Nd1 O5 71.91(10) . . ?
O7 Nd1 O5 76.14(10) . . ?
O6 Nd1 O5 144.63(11) 2_756 . ?
O3 Nd1 O4 136.76(10) 3_757 2_756 ?
O2 Nd1 O4 117.02(10) . 2_756 ?
O7 Nd1 O4 65.23(10) . 2_756 ?
O6 Nd1 O4 61.83(9) 2_756 2_756 ?
O5 Nd1 O4 128.18(10) . 2_756 ?
O3 Nd1 O8 71.28(10) 3_757 3_656 ?
O2 Nd1 O8 126.87(10) . 3_656 ?
O7 Nd1 O8 64.08(10) . 3_656 ?
O6 Nd1 O8 139.60(11) 2_756 3_656 ?
O5 Nd1 O8 71.76(12) . 3_656 ?
O4 Nd1 O8 115.80(10) 2_756 3_656 ?
O3 Nd1 O10 76.26(12) 3_757 . ?
O2 Nd1 O10 137.96(12) . . ?
O7 Nd1 O10 83.46(13) . . ?
O6 Nd1 O10 73.76(13) 2_756 . ?
O5 Nd1 O10 140.66(13) . . ?
O4 Nd1 O10 68.51(11) 2_756 . ?
O8 Nd1 O10 69.09(13) 3_656 . ?
O3 Nd1 O9 142.41(12) 3_757 . ?
O2 Nd1 O9 67.73(11) . . ?
O7 Nd1 O9 78.74(12) . . ?
O6 Nd1 O9 82.89(12) 2_756 . ?
O5 Nd1 O9 75.58(12) . . ?
O4 Nd1 O9 64.40(11) 2_756 . ?
O8 Nd1 O9 135.00(12) 3_656 . ?
O10 Nd1 O9 132.88(12) . . ?
O2 P1 O3 116.97(18) . . ?
O2 P1 O1 111.92(18) . . ?
O3 P1 O1 107.9(2) . . ?
O2 P1 C1 110.46(19) . . ?
O3 P1 C1 106.28(18) . . ?
O1 P1 C1 102.20(19) . . ?
P1 O1 H1A 109.4 . . ?
P1 O2 Nd1 134.89(18) . . ?
P1 O3 Nd1 150.4(2) . 3_757 ?
C1 O4 Nd1 122.1(2) . 2_746 ?
C1 O4 H4A 109.3 . . ?
Nd1 O4 H4A 113.7 2_746 . ?
C2 O5 Nd1 138.7(3) . . ?
C2 O6 Nd1 126.4(3) . 2_746 ?
C3 O7 Nd1 122.7(3) . . ?
C3 O8 Nd1 120.2(3) . 3_656 ?
Nd1 O9 H9A 111.1 . . ?
Nd1 O9 H9B 110.4 . . ?
H9A O9 H9B 108.9 . . ?
Nd1 O10 H10A 109.3 . . ?
Nd1 O10 H10B 109.9 . . ?
H10A O10 H10B 109.1 . . ?
H1WA O1W H1WB 109.3 . . ?
O4 C1 C2 109.8(3) . . ?
O4 C1 P1 106.6(3) . . ?
C2 C1 P1 113.4(3) . . ?
O4 C1 H1B 109.2 . . ?
C2 C1 H1B 108.9 . . ?
P1 C1 H1B 108.9 . . ?
O5 C2 O6 124.8(4) . . ?
O5 C2 C1 117.1(4) . . ?
O6 C2 C1 118.1(3) . . ?
O7 C3 O8 126.9(4) . . ?
O7 C3 C3 117.0(5) . 3_656 ?
O8 C3 C3 116.1(5) . 3_656 ?

loop_
_geom_bond_atom_site_label_1
_geom_bond_atom_site_label_2
_geom_bond_distance
_geom_bond_site_symmetry_2
_geom_bond_publ_flag
Nd1 O3 2.360(3) 3_757 ?
Nd1 O2 2.471(3) . ?
Nd1 O7 2.476(3) . ?
Nd1 O6 2.504(3) 2_756 ?
Nd1 O5 2.545(3) . ?
Nd1 O4 2.563(3) 2_756 ?
Nd1 O8 2.557(3) 3_656 ?
Nd1 O10 2.523(4) . ?
Nd1 O9 2.520(4) . ?
P1 O2 1.498(3) . ?
P1 O3 1.497(3) . ?
P1 O1 1.577(3) . ?
P1 C1 1.829(4) . ?
O1 H1A 0.8200 . ?
O3 Nd1 2.360(3) 3_757 ?
O4 C1 1.431(5) . ?
O4 Nd1 2.563(3) 2_746 ?
O4 H4A 0.8200 . ?
O5 C2 1.260(5) . ?
O6 C2 1.263(5) . ?
O6 Nd1 2.504(3) 2_746 ?
O7 C3 1.248(5) . ?
O8 C3 1.249(5) . ?
O8 Nd1 2.557(3) 3_656 ?
O9 H9A 0.8399 . ?
O9 H9B 0.8404 . ?
O10 H10A 0.8531 . ?
O10 H10B 0.8361 . ?
O1W H1WA 0.8417 . ?
O1W H1WB 0.8356 . ?
C1 C2 1.513(5) . ?
C1 H1B 0.9800 . ?
C3 C3 1.555(8) 3_656 ?
